data_4118637
loop_
_publ_author_name
'Zhanjie Li'
'Vyacheslav Boyarskikh'
'J\/orn H. Hansen'
'Jochen Autschbach'
'Djamaladdin G. Musaev'
'Huw M. L. Davies'

_publ_section_title
;
 Scope and Mechanistic Analysis of the Enantioselective Synthesis of
 Allenes by Rhodium-Catalyzed Tandem Ylide Formation/[2,3]-Sigmatropic
 Rearrangement between Donor/Acceptor Carbenoids and Propargylic Alcohols
;
_journal_name_full 'Journal of the American Chemical Society'
_journal_page_first 15497
_journal_page_last 15504
_journal_paper_doi 10.1021/ja3061529
_journal_volume 134
_journal_year 2012
_chemical_absolute_configuration ad
_chemical_formula_moiety 'C27 H30 O3'
_chemical_formula_sum 'C27 H30 O3'
_chemical_formula_weight 402.51
_chemical_name_systematic
; 
 ? 
;
_space_group_IT_number 19
_symmetry_cell_setting orthorhombic
_symmetry_space_group_name_Hall 'P 2ac 2ab'
_symmetry_space_group_name_H-M 'P 21 21 21'
_atom_sites_solution_hydrogens geom
_atom_sites_solution_primary direct
_atom_sites_solution_secondary difmap
_audit_creation_method SHELXL-97
_cell_angle_alpha 90.00
_cell_angle_beta 90.00
_cell_angle_gamma 90.00
_cell_formula_units_Z 4
_cell_length_a 5.7202(2)
_cell_length_b 14.8351(6)
_cell_length_c 26.7155(11)
_cell_measurement_reflns_used 9692
_cell_measurement_temperature 173(2)
_cell_measurement_theta_max 68.49
_cell_measurement_theta_min 2.98
_cell_volume 2267.07(15)
_computing_cell_refinement 'Bruker SMART'
_computing_data_collection 'Bruker SMART'
_computing_data_reduction 'Bruker SAINT'
_computing_molecular_graphics 'Bruker SHELXTL'
_computing_publication_material 'Bruker SHELXTL'
_computing_structure_refinement 'SHELXL-97 (Sheldrick, 1997)'
_computing_structure_solution 'SHELXS-97 (Sheldrick, 1990)'
_diffrn_ambient_temperature 173(2)
_diffrn_measured_fraction_theta_full 0.964
_diffrn_measured_fraction_theta_max 0.964
_diffrn_measurement_device_type 'CCD area detector'
_diffrn_measurement_method 'phi and omega scans'
_diffrn_radiation_monochromator graphite
_diffrn_radiation_source 'fine-focus sealed tube'
_diffrn_radiation_type CuK\a
_diffrn_radiation_wavelength 1.54178
_diffrn_reflns_av_R_equivalents 0.0177
_diffrn_reflns_av_sigmaI/netI 0.0121
_diffrn_reflns_limit_h_max 6
_diffrn_reflns_limit_h_min -6
_diffrn_reflns_limit_k_max 18
_diffrn_reflns_limit_k_min -16
_diffrn_reflns_limit_l_max 29
_diffrn_reflns_limit_l_min -30
_diffrn_reflns_number 20515
_diffrn_reflns_theta_full 69.36
_diffrn_reflns_theta_max 69.36
_diffrn_reflns_theta_min 3.31
_exptl_absorpt_coefficient_mu 0.593
_exptl_absorpt_correction_T_max 0.9174
_exptl_absorpt_correction_T_min 0.7399
_exptl_absorpt_correction_type multi-scan
_exptl_absorpt_process_details sadabs
_exptl_crystal_colour colourless
_exptl_crystal_density_diffrn 1.179
_exptl_crystal_description needle
_exptl_crystal_F_000 864
_exptl_crystal_size_max 0.54
_exptl_crystal_size_mid 0.25
_exptl_crystal_size_min 0.15
_refine_diff_density_max 0.131
_refine_diff_density_min -0.193
_refine_diff_density_rms 0.039
_refine_ls_abs_structure_details 'Flack H D (1983), Acta Cryst. A39, 876-881'
_refine_ls_abs_structure_Flack 0.06(15)
_refine_ls_extinction_method none
_refine_ls_goodness_of_fit_ref 1.042
_refine_ls_hydrogen_treatment constr
_refine_ls_matrix_type full
_refine_ls_number_parameters 271
_refine_ls_number_reflns 4004
_refine_ls_number_restraints 0
_refine_ls_restrained_S_all 1.042
_refine_ls_R_factor_all 0.0305
_refine_ls_R_factor_gt 0.0298
_refine_ls_shift/su_max 0.001
_refine_ls_shift/su_mean 0.000
_refine_ls_structure_factor_coef Fsqd
_refine_ls_weighting_details 'calc w=1/[\s^2^(Fo^2^)+(0.0445P)^2^+0.3063P] where P=(Fo^2^+2Fc^2^)/3'
_refine_ls_weighting_scheme calc
_refine_ls_wR_factor_gt 0.0754
_refine_ls_wR_factor_ref 0.0761
_reflns_number_gt 3924
_reflns_number_total 4004
_reflns_threshold_expression >2sigma(I)
_cod_data_source_file ja3061529_si_003.cif
_cod_data_source_block l2j_xi_84s
_cod_depositor_comments
;
The following automatic conversions were performed:

'_chemical_absolute_configuration' value 'AD' changed to 'ad'
according to the built-in table from CIF Core dictionary named
'cif_core.dic' version 2.4.1 from 2010-06-29.

Automatic conversion script
Id: cif_fix_values 1715 2011-07-08 13:25:40Z adriana 
;
_cod_database_code 4118637

loop_
_symmetry_equiv_pos_as_xyz
'x, y, z'
'-x+1/2, -y, z+1/2'
'-x, y+1/2, -z+1/2'
'x+1/2, -y+1/2, -z'

loop_
_atom_site_label
_atom_site_type_symbol
_atom_site_fract_x
_atom_site_fract_y
_atom_site_fract_z
_atom_site_U_iso_or_equiv
_atom_site_adp_type
_atom_site_occupancy
_atom_site_symmetry_multiplicity
_atom_site_calc_flag
_atom_site_refinement_flags
C1 C 1.2400(2) 0.74536(9) 0.66130(5) 0.0381(3) Uani 1 1 d .
H1A H 1.2885 0.7293 0.6941 0.046 Uiso 1 1 calc R
C2 C 1.3794(3) 0.72278(10) 0.62095(6) 0.0478(4) Uani 1 1 d .
H2A H 1.5213 0.6908 0.6261 0.057 Uiso 1 1 calc R
C3 C 1.3120(4) 0.74671(12) 0.57320(6) 0.0598(5) Uani 1 1 d .
H3A H 1.4077 0.7316 0.5454 0.072 Uiso 1 1 calc R
C4 C 1.1056(4) 0.79256(14) 0.56595(6) 0.0633(5) Uani 1 1 d .
H4A H 1.0608 0.8101 0.5331 0.076 Uiso 1 1 calc R
C5 C 0.9635(3) 0.81316(10) 0.60607(5) 0.0455(4) Uani 1 1 d .
H5A H 0.8186 0.8427 0.6004 0.055 Uiso 1 1 calc R
C6 C 1.0297(2) 0.79120(8) 0.65470(5) 0.0318(3) Uani 1 1 d .
C7 C 0.8802(2) 0.81873(8) 0.69693(5) 0.0307(3) Uani 1 1 d .
H7A H 0.7193 0.8292 0.6903 0.037 Uiso 1 1 calc R
C8 C 0.9546(2) 0.82984(8) 0.74338(4) 0.0282(3) Uani 1 1 d .
H8A H 1.1148 0.8178 0.7500 0.034 Uiso 1 1 calc R
C9 C 0.8041(2) 0.86027(8) 0.78688(4) 0.0273(2) Uani 1 1 d .
C10 C 0.85143(19) 0.79718(8) 0.83170(4) 0.0257(2) Uani 1 1 d .
C11 C 0.9577(2) 0.82785(8) 0.87171(4) 0.0278(3) Uani 1 1 d .
C12 C 1.0783(2) 0.85966(9) 0.90938(4) 0.0295(3) Uani 1 1 d .
C13 C 0.9624(2) 0.89540(9) 0.95651(5) 0.0333(3) Uani 1 1 d .
H13A H 0.7937 0.8780 0.9551 0.040 Uiso 1 1 calc R
C14 C 1.0658(3) 0.85348(10) 1.00392(5) 0.0407(3) Uani 1 1 d .
H14A H 1.0511 0.7871 1.0021 0.049 Uiso 1 1 calc R
H14B H 1.2342 0.8685 1.0060 0.049 Uiso 1 1 calc R
C15 C 0.9420(4) 0.88760(11) 1.05088(5) 0.0525(4) Uani 1 1 d .
H15A H 0.7766 0.8680 1.0503 0.063 Uiso 1 1 calc R
H15B H 1.0170 0.8613 1.0809 0.063 Uiso 1 1 calc R
C16 C 0.9530(4) 0.98931(11) 1.05380(6) 0.0613(5) Uani 1 1 d .
H16A H 1.1177 1.0085 1.0577 0.074 Uiso 1 1 calc R
H16B H 0.8650 1.0102 1.0835 0.074 Uiso 1 1 calc R
C17 C 0.8510(4) 1.03258(12) 1.00707(6) 0.0653(5) Uani 1 1 d .
H17A H 0.8687 1.0988 1.0092 0.078 Uiso 1 1 calc R
H17B H 0.6819 1.0187 1.0051 0.078 Uiso 1 1 calc R
C18 C 0.9733(3) 0.99822(10) 0.95978(5) 0.0495(4) Uani 1 1 d .
H18A H 0.8973 1.0247 0.9299 0.059 Uiso 1 1 calc R
H18B H 1.1387 1.0178 0.9601 0.059 Uiso 1 1 calc R
C19 C 0.7952(2) 0.69909(8) 0.82623(4) 0.0278(2) Uani 1 1 d .
C20 C 0.9537(2) 0.63532(9) 0.84371(6) 0.0411(3) Uani 1 1 d .
H20A H 1.0966 0.6546 0.8583 0.049 Uiso 1 1 calc R
C21 C 0.9060(3) 0.54399(10) 0.84010(7) 0.0513(4) Uani 1 1 d .
H21A H 1.0170 0.5015 0.8520 0.062 Uiso 1 1 calc R
C22 C 0.7004(3) 0.51431(9) 0.81957(6) 0.0430(3) Uani 1 1 d .
H22A H 0.6681 0.4516 0.8174 0.052 Uiso 1 1 calc R
C23 C 0.5415(3) 0.57629(9) 0.80213(5) 0.0404(3) Uani 1 1 d .
H23A H 0.3986 0.5562 0.7879 0.048 Uiso 1 1 calc R
C24 C 0.5881(2) 0.66806(9) 0.80514(5) 0.0351(3) Uani 1 1 d .
H24A H 0.4771 0.7101 0.7927 0.042 Uiso 1 1 calc R
C25 C 0.8689(2) 0.95750(8) 0.80185(4) 0.0288(3) Uani 1 1 d .
C26 C 1.1601(2) 1.06553(9) 0.81467(6) 0.0421(3) Uani 1 1 d .
H26A H 1.3304 1.0721 0.8132 0.063 Uiso 1 1 calc R
H26B H 1.1056 1.0783 0.8487 0.063 Uiso 1 1 calc R
H26C H 1.0873 1.1079 0.7912 0.063 Uiso 1 1 calc R
C27 C 1.3423(2) 0.86128(10) 0.90574(5) 0.0386(3) Uani 1 1 d .
H27A H 1.3908 0.8360 0.8735 0.058 Uiso 1 1 calc R
H27B H 1.4092 0.8253 0.9330 0.058 Uiso 1 1 calc R
H27C H 1.3977 0.9236 0.9084 0.058 Uiso 1 1 calc R
O1 O 0.56550(15) 0.86092(6) 0.77262(3) 0.0320(2) Uani 1 1 d .
H1B H 0.4947 0.9015 0.7885 0.048 Uiso 1 1 calc R
O2 O 0.72174(17) 1.01187(6) 0.81272(4) 0.0434(2) Uani 1 1 d .
O3 O 1.09621(15) 0.97401(6) 0.80108(3) 0.0322(2) Uani 1 1 d .

loop_
_atom_site_aniso_label
_atom_site_aniso_U_11
_atom_site_aniso_U_22
_atom_site_aniso_U_33
_atom_site_aniso_U_23
_atom_site_aniso_U_13
_atom_site_aniso_U_12
C1 0.0444(8) 0.0379(7) 0.0320(6) -0.0005(5) 0.0015(6) -0.0023(6)
C2 0.0497(8) 0.0468(8) 0.0470(8) -0.0061(6) 0.0099(7) 0.0025(7)
C3 0.0739(12) 0.0664(11) 0.0392(8) -0.0141(8) 0.0171(8) 0.0004(10)
C4 0.0863(14) 0.0778(12) 0.0259(8) -0.0065(7) -0.0026(8) -0.0004(11)
C5 0.0568(9) 0.0480(8) 0.0317(7) -0.0035(6) -0.0072(6) 0.0033(7)
C6 0.0400(7) 0.0263(5) 0.0292(6) -0.0025(5) -0.0011(5) -0.0068(5)
C7 0.0324(6) 0.0296(6) 0.0300(6) 0.0007(5) -0.0038(5) -0.0003(5)
C8 0.0280(6) 0.0276(5) 0.0289(6) 0.0014(5) -0.0004(5) -0.0006(5)
C9 0.0244(5) 0.0298(6) 0.0276(6) 0.0002(5) -0.0021(5) 0.0014(5)
C10 0.0221(6) 0.0299(6) 0.0250(6) -0.0020(5) 0.0014(4) 0.0014(4)
C11 0.0250(6) 0.0301(6) 0.0282(6) 0.0015(5) 0.0038(5) 0.0037(5)
C12 0.0266(6) 0.0344(6) 0.0275(6) 0.0004(5) -0.0026(5) -0.0002(5)
C13 0.0285(6) 0.0434(7) 0.0281(6) -0.0054(5) -0.0032(5) -0.0004(6)
C14 0.0498(8) 0.0411(7) 0.0312(7) 0.0019(6) -0.0010(6) 0.0011(6)
C15 0.0718(11) 0.0568(9) 0.0289(7) -0.0012(6) 0.0037(7) 0.0045(8)
C16 0.0930(14) 0.0589(10) 0.0318(8) -0.0125(7) -0.0003(8) 0.0093(10)
C17 0.0995(15) 0.0541(9) 0.0424(9) -0.0080(7) 0.0039(9) 0.0256(10)
C18 0.0722(11) 0.0433(8) 0.0332(7) -0.0001(6) -0.0006(7) 0.0142(8)
C19 0.0296(6) 0.0304(6) 0.0234(6) -0.0009(4) 0.0041(5) 0.0006(5)
C20 0.0329(7) 0.0342(7) 0.0562(8) 0.0027(6) -0.0068(6) 0.0008(6)
C21 0.0458(8) 0.0335(7) 0.0746(11) 0.0049(7) -0.0046(8) 0.0068(6)
C22 0.0498(8) 0.0278(6) 0.0514(8) -0.0030(6) 0.0091(7) -0.0036(6)
C23 0.0424(7) 0.0397(7) 0.0391(7) -0.0078(6) -0.0007(6) -0.0091(6)
C24 0.0380(7) 0.0341(6) 0.0331(7) -0.0022(5) -0.0051(6) 0.0009(5)
C25 0.0288(6) 0.0305(6) 0.0272(6) 0.0015(5) -0.0011(5) 0.0042(5)
C26 0.0357(7) 0.0289(6) 0.0616(9) -0.0091(6) 0.0057(6) -0.0032(5)
C27 0.0258(7) 0.0510(8) 0.0390(7) -0.0015(6) -0.0002(5) -0.0003(6)
O1 0.0253(4) 0.0345(4) 0.0363(5) -0.0013(4) -0.0057(3) 0.0030(4)
O2 0.0320(5) 0.0336(5) 0.0647(6) -0.0093(4) -0.0016(5) 0.0064(4)
O3 0.0274(4) 0.0269(4) 0.0424(5) -0.0051(4) 0.0036(4) -0.0007(3)

loop_
_atom_type_symbol
_atom_type_description
_atom_type_scat_dispersion_real
_atom_type_scat_dispersion_imag
_atom_type_scat_source
C C 0.0181 0.0091 'International Tables Vol C Tables 4.2.6.8 and 6.1.1.4'
H H 0.0000 0.0000 'International Tables Vol C Tables 4.2.6.8 and 6.1.1.4'
O O 0.0492 0.0322 'International Tables Vol C Tables 4.2.6.8 and 6.1.1.4'

loop_
_geom_angle_atom_site_label_1
_geom_angle_atom_site_label_2
_geom_angle_atom_site_label_3
_geom_angle
C2 C1 C6 121.17(13)
C2 C1 H1A 119.4
C6 C1 H1A 119.4
C3 C2 C1 119.86(16)
C3 C2 H2A 120.1
C1 C2 H2A 120.1
C4 C3 C2 119.83(15)
C4 C3 H3A 120.1
C2 C3 H3A 120.1
C3 C4 C5 120.36(15)
C3 C4 H4A 119.8
C5 C4 H4A 119.8
C4 C5 C6 120.88(15)
C4 C5 H5A 119.6
C6 C5 H5A 119.6
C5 C6 C1 117.87(13)
C5 C6 C7 119.47(13)
C1 C6 C7 122.64(11)
C8 C7 C6 124.52(12)
C8 C7 H7A 117.7
C6 C7 H7A 117.7
C7 C8 C9 125.07(11)
C7 C8 H8A 117.5
C9 C8 H8A 117.5
O1 C9 C8 110.06(10)
O1 C9 C25 107.14(10)
C8 C9 C25 109.96(10)
O1 C9 C10 112.42(10)
C8 C9 C10 108.35(9)
C25 C9 C10 108.90(9)
C11 C10 C19 121.09(11)
C11 C10 C9 120.21(11)
C19 C10 C9 118.41(10)
C12 C11 C10 175.44(13)
C11 C12 C27 118.84(12)
C11 C12 C13 122.27(11)
C27 C12 C13 118.89(11)
C12 C13 C18 112.21(12)
C12 C13 C14 112.07(11)
C18 C13 C14 110.03(11)
C12 C13 H13A 107.4
C18 C13 H13A 107.4
C14 C13 H13A 107.4
C15 C14 C13 111.48(12)
C15 C14 H14A 109.3
C13 C14 H14A 109.3
C15 C14 H14B 109.3
C13 C14 H14B 109.3
H14A C14 H14B 108.0
C16 C15 C14 110.71(13)
C16 C15 H15A 109.5
C14 C15 H15A 109.5
C16 C15 H15B 109.5
C14 C15 H15B 109.5
H15A C15 H15B 108.1
C15 C16 C17 111.29(14)
C15 C16 H16A 109.4
C17 C16 H16A 109.4
C15 C16 H16B 109.4
C17 C16 H16B 109.4
H16A C16 H16B 108.0
C16 C17 C18 111.20(15)
C16 C17 H17A 109.4
C18 C17 H17A 109.4
C16 C17 H17B 109.4
C18 C17 H17B 109.4
H17A C17 H17B 108.0
C13 C18 C17 111.14(14)
C13 C18 H18A 109.4
C17 C18 H18A 109.4
C13 C18 H18B 109.4
C17 C18 H18B 109.4
H18A C18 H18B 108.0
C24 C19 C20 117.80(12)
C24 C19 C10 122.98(11)
C20 C19 C10 119.21(11)
C21 C20 C19 120.87(13)
C21 C20 H20A 119.6
C19 C20 H20A 119.6
C22 C21 C20 120.75(14)
C22 C21 H21A 119.6
C20 C21 H21A 119.6
C21 C22 C23 119.22(13)
C21 C22 H22A 120.4
C23 C22 H22A 120.4
C22 C23 C24 120.61(13)
C22 C23 H23A 119.7
C24 C23 H23A 119.7
C23 C24 C19 120.74(12)
C23 C24 H24A 119.6
C19 C24 H24A 119.6
O2 C25 O3 124.61(12)
O2 C25 C9 121.50(11)
O3 C25 C9 113.89(10)
O3 C26 H26A 109.5
O3 C26 H26B 109.5
H26A C26 H26B 109.5
O3 C26 H26C 109.5
H26A C26 H26C 109.5
H26B C26 H26C 109.5
C12 C27 H27A 109.5
C12 C27 H27B 109.5
H27A C27 H27B 109.5
C12 C27 H27C 109.5
H27A C27 H27C 109.5
H27B C27 H27C 109.5
C9 O1 H1B 109.5
C25 O3 C26 114.60(10)

loop_
_geom_bond_atom_site_label_1
_geom_bond_atom_site_label_2
_geom_bond_distance
C1 C2 1.382(2)
C1 C6 1.393(2)
C1 H1A 0.9500
C2 C3 1.379(2)
C2 H2A 0.9500
C3 C4 1.376(3)
C3 H3A 0.9500
C4 C5 1.380(2)
C4 H4A 0.9500
C5 C6 1.3917(19)
C5 H5A 0.9500
C6 C7 1.4734(18)
C7 C8 1.3222(18)
C7 H7A 0.9500
C8 C9 1.5148(17)
C8 H8A 0.9500
C9 O1 1.4173(15)
C9 C25 1.5421(17)
C9 C10 1.5438(17)
C10 C11 1.3112(17)
C10 C19 1.4974(16)
C11 C12 1.3080(18)
C12 C27 1.5134(17)
C12 C13 1.5185(17)
C13 C18 1.5291(19)
C13 C14 1.5299(18)
C13 H13A 1.0000
C14 C15 1.527(2)
C14 H14A 0.9900
C14 H14B 0.9900
C15 C16 1.512(2)
C15 H15A 0.9900
C15 H15B 0.9900
C16 C17 1.520(2)
C16 H16A 0.9900
C16 H16B 0.9900
C17 C18 1.531(2)
C17 H17A 0.9900
C17 H17B 0.9900
C18 H18A 0.9900
C18 H18B 0.9900
C19 C24 1.3902(18)
C19 C20 1.3912(18)
C20 C21 1.386(2)
C20 H20A 0.9500
C21 C22 1.370(2)
C21 H21A 0.9500
C22 C23 1.374(2)
C22 H22A 0.9500
C23 C24 1.3895(18)
C23 H23A 0.9500
C24 H24A 0.9500
C25 O2 1.2014(15)
C25 O3 1.3234(15)
C26 O3 1.4521(15)
C26 H26A 0.9800
C26 H26B 0.9800
C26 H26C 0.9800
C27 H27A 0.9800
C27 H27B 0.9800
C27 H27C 0.9800
O1 H1B 0.8400

loop_
_geom_hbond_atom_site_label_D
_geom_hbond_atom_site_label_H
_geom_hbond_atom_site_label_A
_geom_hbond_distance_DH
_geom_hbond_distance_HA
_geom_hbond_distance_DA
_geom_hbond_angle_DHA
_geom_hbond_site_symmetry_A
O1 H1B O2 0.84 2.19 2.6385(13) 113.5 .
O1 H1B O3 0.84 2.54 3.2556(12) 143.3 1_455

loop_
_geom_torsion_atom_site_label_1
_geom_torsion_atom_site_label_2
_geom_torsion_atom_site_label_3
_geom_torsion_atom_site_label_4
_geom_torsion
C6 C1 C2 C3 0.8(2)
C1 C2 C3 C4 -0.3(3)
C2 C3 C4 C5 -1.3(3)
C3 C4 C5 C6 2.5(3)
C4 C5 C6 C1 -2.0(2)
C4 C5 C6 C7 176.56(14)
C2 C1 C6 C5 0.4(2)
C2 C1 C6 C7 -178.13(12)
C5 C6 C7 C8 -156.06(13)
C1 C6 C7 C8 22.41(19)
C6 C7 C8 C9 178.45(11)
C7 C8 C9 O1 9.52(16)
C7 C8 C9 C25 -108.28(13)
C7 C8 C9 C10 132.81(12)
O1 C9 C10 C11 -126.17(12)
C8 C9 C10 C11 111.98(12)
C25 C9 C10 C11 -7.60(15)
O1 C9 C10 C19 59.88(14)
C8 C9 C10 C19 -61.98(13)
C25 C9 C10 C19 178.44(10)
C19 C10 C11 C12 110.8(16)
C9 C10 C11 C12 -63.0(16)
C10 C11 C12 C27 -21.0(17)
C10 C11 C12 C13 158.7(16)
C11 C12 C13 C18 -106.59(15)
C27 C12 C13 C18 73.12(17)
C11 C12 C13 C14 129.02(13)
C27 C12 C13 C14 -51.27(17)
C12 C13 C14 C15 -178.04(12)
C18 C13 C14 C15 56.37(17)
C13 C14 C15 C16 -56.81(19)
C14 C15 C16 C17 56.2(2)
C15 C16 C17 C18 -55.9(2)
C12 C13 C18 C17 178.85(13)
C14 C13 C18 C17 -55.64(19)
C16 C17 C18 C13 55.8(2)
C11 C10 C19 C24 141.13(12)
C9 C10 C19 C24 -44.97(16)
C11 C10 C19 C20 -37.64(17)
C9 C10 C19 C20 136.26(12)
C24 C19 C20 C21 0.0(2)
C10 C19 C20 C21 178.86(14)
C19 C20 C21 C22 -0.5(3)
C20 C21 C22 C23 0.5(3)
C21 C22 C23 C24 0.1(2)
C22 C23 C24 C19 -0.6(2)
C20 C19 C24 C23 0.49(19)
C10 C19 C24 C23 -178.29(12)
O1 C9 C25 O2 19.44(16)
C8 C9 C25 O2 139.03(12)
C10 C9 C25 O2 -102.39(13)
O1 C9 C25 O3 -160.12(10)
C8 C9 C25 O3 -40.53(13)
C10 C9 C25 O3 78.06(13)
O2 C25 O3 C26 -0.05(18)
C9 C25 O3 C26 179.49(10)
